data_2311202
loop_
_publ_author_name
'Chandra, ?'
'Srikantamurthy, N.'
'Kumar, Shamantha'
'Doreswamy, B. H.'
'Umesha, K. B.'
'Mahendra, M.'

_publ_section_title
;
 N'-Benzoyl-5-methyl-1,3-diphenyl-1H-pyrazole-4-carbohydrazide.
;
_journal_coeditor_code PK2500
_journal_issue 'Pt 12'
_journal_name_full 'Acta crystallographica. Section E, Structure reports online'
_journal_page_first o1769
_journal_paper_doi 10.1107/S1600536813029528
_journal_volume 69
_journal_year 2013
_chemical_formula_moiety 'C24 H20 N4 O2'
_chemical_formula_sum 'C24 H20 N4 O2'
_chemical_formula_weight 396.44
_chemical_name_systematic
;
<i>N</i>'-Benzoyl-5-methyl-1,3-diphenyl-1<i>H</i>-pyrazole-4-carbohydrazide
;
_space_group_IT_number 14
_space_group_name_Hall '-P 2ybc'
_space_group_name_H-M_alt 'P 1 21/c 1'
_symmetry_cell_setting monoclinic
_symmetry_space_group_name_Hall '-P 2ybc'
_symmetry_space_group_name_H-M 'P 1 21/c 1'
_atom_sites_solution_hydrogens geom
_atom_sites_solution_primary direct
_atom_sites_solution_secondary difmap
_cell_angle_alpha 90
_cell_angle_beta 97.378(12)
_cell_angle_gamma 90
_cell_formula_units_Z 4
_cell_length_a 22.399(15)
_cell_length_b 11.180(8)
_cell_length_c 8.190(6)
_cell_measurement_reflns_used 3601
_cell_measurement_temperature 293
_cell_measurement_theta_max 25.05
_cell_measurement_theta_min 1.83
_cell_volume 2034(2)
_computing_cell_refinement 'SAINT (Bruker, 2009)'
_computing_data_collection 'APEX2 (Bruker, 2009)'
_computing_data_reduction 'SAINT (Bruker, 2009)'
_computing_molecular_graphics 'PLATON (Spek, 2009)'
_computing_publication_material 'SHELXL97 (Sheldrick, 2008)'
_computing_structure_refinement 'SHELXL97 (Sheldrick, 2008)'
_computing_structure_solution 'SHELXS97 (Sheldrick, 2008)'
_diffrn_ambient_temperature 293
_diffrn_measured_fraction_theta_full 0.999
_diffrn_measured_fraction_theta_max 0.999
_diffrn_measurement_device_type 'Bruker APEXII CCD area-detector'
_diffrn_measurement_method '\w and \f scans'
_diffrn_radiation_type MoK\a
_diffrn_radiation_wavelength 0.71073
_diffrn_reflns_av_R_equivalents 0.0389
_diffrn_reflns_av_sigmaI/netI 0.0271
_diffrn_reflns_limit_h_max 26
_diffrn_reflns_limit_h_min -26
_diffrn_reflns_limit_k_max 13
_diffrn_reflns_limit_k_min -13
_diffrn_reflns_limit_l_max 9
_diffrn_reflns_limit_l_min -9
_diffrn_reflns_number 18837
_diffrn_reflns_reduction_process
;
;
_diffrn_reflns_theta_full 25.05
_diffrn_reflns_theta_max 25.05
_diffrn_reflns_theta_min 1.83
_exptl_absorpt_coefficient_mu 0.085
_exptl_absorpt_correction_type none
_exptl_crystal_colour white
_exptl_crystal_density_diffrn 1.295
_exptl_crystal_density_method 'Not Measured'
_exptl_crystal_description block
_exptl_crystal_F_000 832
_exptl_crystal_size_max 0.30
_exptl_crystal_size_mid 0.25
_exptl_crystal_size_min 0.20
_refine_diff_density_max 0.161
_refine_diff_density_min -0.157
_refine_ls_extinction_method none
_refine_ls_goodness_of_fit_ref 1.041
_refine_ls_hydrogen_treatment mixed
_refine_ls_matrix_type full
_refine_ls_number_parameters 280
_refine_ls_number_reflns 3601
_refine_ls_number_restraints 0
_refine_ls_restrained_S_all 1.041
_refine_ls_R_factor_all 0.0560
_refine_ls_R_factor_gt 0.0404
_refine_ls_shift/su_max 0.000
_refine_ls_shift/su_mean 0.000
_refine_ls_structure_factor_coef Fsqd
_refine_ls_weighting_details 'calc w=1/[\s^2^(Fo^2^)+(0.0447P)^2^+0.4179P] where P=(Fo^2^+2Fc^2^)/3'
_refine_ls_weighting_scheme calc
_refine_ls_wR_factor_gt 0.0946
_refine_ls_wR_factor_ref 0.1038
_reflns_number_gt 2793
_reflns_number_total 3601
_reflns_threshold_expression I>2\s(I)
_cod_data_source_file pk2500sup1.cif
_cod_data_source_block I
_cod_original_sg_symbol_H-M 'P 21/c'
_cod_database_code 2311202

loop_
_symmetry_equiv_pos_site_id
_symmetry_equiv_pos_as_xyz
1 x,y,z
2 -x,1/2+y,1/2-z
3 -x,-y,-z
4 x,1/2-y,1/2+z

loop_
_atom_site_aniso_label
_atom_site_aniso_U_11
_atom_site_aniso_U_22
_atom_site_aniso_U_33
_atom_site_aniso_U_12
_atom_site_aniso_U_13
_atom_site_aniso_U_23
O20 0.0476(7) 0.0487(7) 0.0441(7) 0.0038(6) 0.0161(6) -0.0043(6)
O24 0.0513(8) 0.0636(8) 0.0506(8) -0.0096(6) 0.0173(6) 0.0017(6)
N1 0.0320(7) 0.0342(7) 0.0510(9) 0.0040(6) 0.0106(6) 0.0026(6)
N2 0.0347(8) 0.0331(8) 0.0569(9) 0.0019(6) 0.0101(6) 0.0039(6)
N21 0.0315(8) 0.0596(10) 0.0505(10) -0.0040(7) 0.0146(7) -0.0125(8)
N22 0.0311(8) 0.0593(10) 0.0481(9) -0.0011(7) 0.0148(7) 0.0007(8)
C3 0.0316(9) 0.0384(9) 0.0419(9) 0.0026(7) 0.0058(7) -0.0004(7)
C4 0.0307(8) 0.0373(9) 0.0386(9) 0.0015(7) 0.0063(7) 0.0010(7)
C5 0.0329(8) 0.0382(9) 0.0390(9) -0.0005(7) 0.0065(7) 0.0015(7)
C6 0.0493(11) 0.0393(10) 0.0612(12) 0.0005(8) 0.0121(9) 0.0081(8)
C7 0.0349(9) 0.0406(9) 0.0486(10) 0.0074(7) 0.0123(8) 0.0073(8)
C8 0.0497(11) 0.0545(11) 0.0563(12) 0.0112(9) 0.0100(9) -0.0039(9)
C9 0.0706(15) 0.0571(12) 0.0775(15) 0.0205(11) 0.0267(12) -0.0019(11)
C10 0.0529(13) 0.0686(15) 0.0980(18) 0.0276(11) 0.0311(12) 0.0204(13)
C11 0.0340(11) 0.0771(15) 0.0983(17) 0.0073(10) 0.0104(10) 0.0121(13)
C12 0.0386(10) 0.0527(11) 0.0761(14) 0.0009(9) 0.0108(9) -0.0003(10)
C13 0.0396(9) 0.0363(9) 0.0476(10) 0.0026(7) 0.0098(7) -0.0004(7)
C14 0.0414(10) 0.0428(10) 0.0616(12) 0.0034(8) 0.0074(8) 0.0043(9)
C15 0.0532(12) 0.0505(12) 0.0920(17) 0.0147(10) 0.0003(11) 0.0070(11)
C16 0.0852(18) 0.0369(12) 0.128(2) 0.0097(12) -0.0110(15) 0.0049(12)
C17 0.0768(16) 0.0395(12) 0.131(2) -0.0106(11) -0.0125(15) 0.0026(13)
C18 0.0467(11) 0.0440(11) 0.0900(16) -0.0026(9) -0.0018(10) -0.0004(10)
C19 0.0359(9) 0.0374(9) 0.0361(9) 0.0048(7) 0.0098(7) 0.0050(7)
C23 0.0366(9) 0.0471(10) 0.0401(10) -0.0076(8) 0.0082(8) -0.0110(8)
C25 0.0351(9) 0.0478(10) 0.0378(9) -0.0036(7) 0.0048(7) -0.0078(8)
C26 0.0349(9) 0.0557(11) 0.0470(10) -0.0004(8) 0.0040(8) 0.0011(8)
C27 0.0364(10) 0.0732(13) 0.0590(12) -0.0031(9) 0.0111(9) 0.0023(10)
C28 0.0350(10) 0.0739(14) 0.0664(13) 0.0045(10) 0.0069(9) -0.0135(11)
C29 0.0501(11) 0.0541(12) 0.0721(14) 0.0108(9) 0.0023(10) -0.0056(10)
C30 0.0512(11) 0.0492(11) 0.0570(12) -0.0008(9) 0.0089(9) -0.0014(9)

loop_
_atom_site_type_symbol
_atom_site_label
_atom_site_fract_x
_atom_site_fract_y
_atom_site_fract_z
_atom_site_U_iso_or_equiv
_atom_site_thermal_displace_type
_atom_site_calc_flag
_atom_site_refinement_flags
_atom_site_occupancy
O O20 0.19942(5) 0.37324(10) 0.57237(14) 0.0459(4) Uani . . 1.000
O O24 0.09764(5) 0.37966(12) 0.20756(15) 0.0542(5) Uani . . 1.000
N N1 0.36194(5) 0.24500(11) 0.35566(17) 0.0386(4) Uani . . 1.000
N N2 0.36205(6) 0.36600(12) 0.33447(17) 0.0412(5) Uani . . 1.000
N N21 0.17262(6) 0.23024(14) 0.3828(2) 0.0464(5) Uani . . 1.000
N N22 0.11216(6) 0.23944(14) 0.4056(2) 0.0453(5) Uani . . 1.000
C C3 0.30808(7) 0.40197(14) 0.3675(2) 0.0372(5) Uani . . 1.000
C C4 0.27321(7) 0.30316(14) 0.40903(19) 0.0354(5) Uani . . 1.000
C C5 0.30905(7) 0.20387(14) 0.3993(2) 0.0365(5) Uani . . 1.000
C C6 0.29699(8) 0.07602(15) 0.4324(2) 0.0495(6) Uani . . 1.000
C C7 0.41505(7) 0.17858(14) 0.3349(2) 0.0408(5) Uani . . 1.000
C C8 0.41110(8) 0.07649(17) 0.2407(2) 0.0532(7) Uani . . 1.000
C C9 0.46268(10) 0.01246(19) 0.2225(3) 0.0669(8) Uani . . 1.000
C C10 0.51756(10) 0.0515(2) 0.2948(3) 0.0713(9) Uani . . 1.000
C C11 0.52135(9) 0.1549(2) 0.3862(3) 0.0696(8) Uani . . 1.000
C C12 0.47012(8) 0.21913(17) 0.4085(3) 0.0555(7) Uani . . 1.000
C C13 0.29037(7) 0.52833(14) 0.3435(2) 0.0408(5) Uani . . 1.000
C C14 0.23106(8) 0.55850(16) 0.2907(2) 0.0485(6) Uani . . 1.000
C C15 0.21515(9) 0.67597(18) 0.2585(3) 0.0660(8) Uani . . 1.000
C C16 0.25768(11) 0.76367(19) 0.2758(4) 0.0855(10) Uani . . 1.000
C C17 0.31656(11) 0.73563(19) 0.3275(4) 0.0847(9) Uani . . 1.000
C C18 0.33299(9) 0.61860(17) 0.3625(3) 0.0612(7) Uani . . 1.000
C C19 0.21258(7) 0.30730(14) 0.4629(2) 0.0360(5) Uani . . 1.000
C C23 0.07792(7) 0.32262(15) 0.3178(2) 0.0410(6) Uani . . 1.000
C C25 0.01545(7) 0.34010(15) 0.3583(2) 0.0402(5) Uani . . 1.000
C C26 -0.01345(7) 0.26058(17) 0.4520(2) 0.0460(6) Uani . . 1.000
C C27 -0.07082(8) 0.28462(19) 0.4886(2) 0.0558(7) Uani . . 1.000
C C28 -0.09995(8) 0.38720(19) 0.4304(3) 0.0584(7) Uani . . 1.000
C C29 -0.07218(9) 0.46552(18) 0.3351(3) 0.0593(7) Uani . . 1.000
C C30 -0.01473(8) 0.44250(17) 0.2992(2) 0.0523(7) Uani . . 1.000
H H6A 0.28550 0.03520 0.33010 0.0740 Uiso calc R 1.000
H H6B 0.26500 0.07050 0.49970 0.0740 Uiso calc R 1.000
H H6C 0.33270 0.03980 0.48870 0.0740 Uiso calc R 1.000
H H8 0.37390 0.05060 0.18930 0.0640 Uiso calc R 1.000
H H9 0.46000 -0.05760 0.16080 0.0800 Uiso calc R 1.000
H H10 0.55220 0.00830 0.28230 0.0860 Uiso calc R 1.000
H H11 0.55880 0.18220 0.43370 0.0840 Uiso calc R 1.000
H H12 0.47290 0.28840 0.47190 0.0670 Uiso calc R 1.000
H H14 0.20180 0.49910 0.27700 0.0580 Uiso calc R 1.000
H H15 0.17510 0.69550 0.22460 0.0790 Uiso calc R 1.000
H H16 0.24670 0.84270 0.25250 0.1020 Uiso calc R 1.000
H H17 0.34560 0.79560 0.33910 0.1020 Uiso calc R 1.000
H H18 0.37300 0.60020 0.39920 0.0730 Uiso calc R 1.000
H H21 0.1796(8) 0.1945(17) 0.291(3) 0.058(6) Uiso . . 1.000
H H22 0.1019(8) 0.2004(17) 0.494(3) 0.059(6) Uiso . . 1.000
H H26 0.00590 0.19060 0.49040 0.0550 Uiso calc R 1.000
H H27 -0.08970 0.23140 0.55260 0.0670 Uiso calc R 1.000
H H28 -0.13840 0.40360 0.45550 0.0700 Uiso calc R 1.000
H H29 -0.09220 0.53440 0.29460 0.0710 Uiso calc R 1.000
H H30 0.00380 0.49610 0.23500 0.0630 Uiso calc R 1.000

loop_
_atom_type_symbol
_atom_type_description
_atom_type_scat_dispersion_real
_atom_type_scat_dispersion_imag
_atom_type_scat_source
O O 0.0106 0.0060 'International Tables Vol C Tables 4.2.6.8 and 6.1.1.4'
N N 0.0061 0.0033 'International Tables Vol C Tables 4.2.6.8 and 6.1.1.4'
H H 0.0000 0.0000 'International Tables Vol C Tables 4.2.6.8 and 6.1.1.4'
C C 0.0033 0.0016 'International Tables Vol C Tables 4.2.6.8 and 6.1.1.4'

loop_
_geom_angle_atom_site_label_1
_geom_angle_atom_site_label_2
_geom_angle_atom_site_label_3
_geom_angle
_geom_angle_publ_flag
N2 N1 C5 112.61(12) no
N2 N1 C7 118.98(12) no
C5 N1 C7 128.39(13) no
N1 N2 C3 104.87(12) no
N22 N21 C19 118.85(15) no
N21 N22 C23 118.28(15) no
N22 N21 H21 115.4(12) no
C19 N21 H21 121.6(12) no
N21 N22 H22 115.1(12) no
C23 N22 H22 125.1(12) no
N2 C3 C4 110.78(14) no
N2 C3 C13 119.82(14) no
C4 C3 C13 129.13(14) no
C3 C4 C5 105.69(14) no
C5 C4 C19 127.26(14) no
C3 C4 C19 126.92(14) no
N1 C5 C4 106.04(13) no
N1 C5 C6 123.90(14) no
C4 C5 C6 130.04(15) no
C8 C7 C12 120.55(16) no
N1 C7 C12 119.23(15) no
N1 C7 C8 120.21(14) no
C7 C8 C9 119.73(17) no
C8 C9 C10 120.4(2) no
C9 C10 C11 119.6(2) no
C10 C11 C12 120.9(2) no
C7 C12 C11 118.80(19) no
C3 C13 C14 120.41(15) no
C3 C13 C18 120.93(15) no
C14 C13 C18 118.53(16) no
C13 C14 C15 120.41(17) no
C14 C15 C16 120.4(2) no
C15 C16 C17 120.1(2) no
C16 C17 C18 120.2(2) no
C13 C18 C17 120.43(19) no
N21 C19 C4 114.28(14) no
O20 C19 N21 122.18(15) no
O20 C19 C4 123.53(14) no
O24 C23 C25 121.98(15) no
N22 C23 C25 117.13(14) no
O24 C23 N22 120.88(15) no
C23 C25 C26 123.81(15) no
C23 C25 C30 117.41(15) no
C26 C25 C30 118.78(15) no
C25 C26 C27 120.52(17) no
C26 C27 C28 120.01(18) no
C27 C28 C29 119.97(18) no
C28 C29 C30 120.31(19) no
C25 C30 C29 120.41(17) no
C5 C6 H6A 109.00 no
C5 C6 H6B 109.00 no
C5 C6 H6C 109.00 no
H6A C6 H6B 110.00 no
H6A C6 H6C 109.00 no
H6B C6 H6C 110.00 no
C7 C8 H8 120.00 no
C9 C8 H8 120.00 no
C8 C9 H9 120.00 no
C10 C9 H9 120.00 no
C9 C10 H10 120.00 no
C11 C10 H10 120.00 no
C10 C11 H11 120.00 no
C12 C11 H11 120.00 no
C7 C12 H12 121.00 no
C11 C12 H12 121.00 no
C13 C14 H14 120.00 no
C15 C14 H14 120.00 no
C14 C15 H15 120.00 no
C16 C15 H15 120.00 no
C15 C16 H16 120.00 no
C17 C16 H16 120.00 no
C16 C17 H17 120.00 no
C18 C17 H17 120.00 no
C13 C18 H18 120.00 no
C17 C18 H18 120.00 no
C25 C26 H26 120.00 no
C27 C26 H26 120.00 no
C26 C27 H27 120.00 no
C28 C27 H27 120.00 no
C27 C28 H28 120.00 no
C29 C28 H28 120.00 no
C28 C29 H29 120.00 no
C30 C29 H29 120.00 no
C25 C30 H30 120.00 no
C29 C30 H30 120.00 no

loop_
_geom_bond_atom_site_label_1
_geom_bond_atom_site_label_2
_geom_bond_distance
_geom_bond_publ_flag
O20 C19 1.226(2) no
O24 C23 1.233(2) no
N1 N2 1.364(2) no
N1 C5 1.361(2) no
N1 C7 1.431(2) no
N2 C3 1.334(2) no
N21 N22 1.394(2) no
N21 C19 1.350(2) no
N22 C23 1.352(2) no
N21 H21 0.88(2) no
N22 H22 0.90(2) no
C3 C13 1.474(2) no
C3 C4 1.419(2) no
C4 C19 1.482(2) no
C4 C5 1.378(2) no
C5 C6 1.486(3) no
C7 C8 1.374(3) no
C7 C12 1.378(3) no
C8 C9 1.383(3) no
C9 C10 1.366(3) no
C10 C11 1.374(3) no
C11 C12 1.386(3) no
C13 C18 1.384(3) no
C13 C14 1.385(3) no
C14 C15 1.377(3) no
C15 C16 1.362(3) no
C16 C17 1.369(4) no
C17 C18 1.379(3) no
C23 C25 1.492(2) no
C25 C30 1.385(3) no
C25 C26 1.388(3) no
C26 C27 1.383(3) no
C27 C28 1.374(3) no
C28 C29 1.374(3) no
C29 C30 1.381(3) no
C6 H6A 0.9600 no
C6 H6B 0.9600 no
C6 H6C 0.9600 no
C8 H8 0.9300 no
C9 H9 0.9300 no
C10 H10 0.9300 no
C11 H11 0.9300 no
C12 H12 0.9300 no
C14 H14 0.9300 no
C15 H15 0.9300 no
C16 H16 0.9300 no
C17 H17 0.9300 no
C18 H18 0.9300 no
C26 H26 0.9300 no
C27 H27 0.9300 no
C28 H28 0.9300 no
C29 H29 0.9300 no
C30 H30 0.9300 no

loop_
_geom_contact_atom_site_label_1
_geom_contact_atom_site_label_2
_geom_contact_distance
_geom_contact_site_symmetry_2
_geom_contact_publ_flag
O20 N22 2.690(3) . no
O20 C13 3.413(3) . no
O20 C14 3.246(3) . no
O20 C23 3.258(3) . no
O20 N21 2.925(3) 4_555 no
O24 N22 2.864(3) 4_554 no
O24 C26 3.420(3) 4_554 no
O24 C19 3.205(3) . no
O24 N21 2.656(3) . no
O20 H28 2.8400 3_566 no
O20 H14 2.8000 . no
O20 H6A 2.8600 4_555 no
O20 H21 2.05(2) 4_555 no
O24 H30 2.5100 . no
O24 H14 2.6800 . no
O24 H21 2.793(19) . no
O24 H22 1.98(2) 4_554 no
O24 H26 2.6600 4_554 no
N2 C8 3.428(3) 4_555 no
N21 O24 2.656(3) . no
N21 C6 3.257(3) . no
N21 O20 2.925(3) 4_554 no
N22 O20 2.690(3) . no
N22 O24 2.864(3) 4_555 no
N2 H12 2.7300 . no
N2 H10 2.7600 2_655 no
N2 H18 2.6800 . no
N21 H6B 2.8100 . no
N22 H26 2.6200 . no
N22 H29 2.8200 2_545 no
C3 C6 3.549(3) 4_554 no
C3 C8 3.594(4) 4_555 no
C6 C13 3.584(3) 4_555 no
C6 C3 3.549(3) 4_555 no
C6 C8 3.167(3) . no
C6 N21 3.257(3) . no
C8 C3 3.594(4) 4_554 no
C8 N2 3.428(3) 4_554 no
C8 C6 3.167(3) . no
C13 O20 3.413(3) . no
C13 C6 3.584(3) 4_554 no
C14 C19 3.193(3) . no
C14 O20 3.246(3) . no
C19 C14 3.193(3) . no
C19 O24 3.205(3) . no
C23 O20 3.258(3) . no
C23 C26 3.529(3) 4_554 no
C25 C29 3.439(4) 3_566 no
C25 C26 3.494(3) 4_554 no
C26 C25 3.494(3) 4_555 no
C26 C23 3.529(3) 4_555 no
C26 O24 3.420(3) 4_555 no
C29 C25 3.439(4) 3_566 no
C29 C30 3.510(4) 3_566 no
C30 C29 3.510(4) 3_566 no
C30 C30 3.514(3) 3_566 no
C3 H6B 3.0600 4_554 no
C3 H8 2.9000 4_555 no
C4 H14 2.8400 . no
C5 H8 2.9400 . no
C5 H21 2.923(19) . no
C6 H21 3.04(2) . no
C6 H8 2.8100 . no
C7 H6C 2.8300 . no
C8 H6A 3.0300 . no
C8 H6C 2.8800 . no
C9 H12 3.0600 4_554 no
C12 H9 3.0400 2_655 no
C13 H6B 3.0100 4_554 no
C14 H6B 2.9700 4_554 no
C19 H6B 2.9000 . no
C19 H21 2.88(2) 4_555 no
C19 H14 2.6200 . no
C23 H26 2.9500 4_554 no
C23 H22 2.78(2) 4_554 no
C25 H26 3.0100 4_554 no
C26 H22 2.649(19) . no
C27 H15 2.9100 2_545 no
C28 H15 2.9100 2_545 no
C30 H26 3.0200 4_554 no
H6A C8 3.0300 . no
H6A H8 2.4200 . no
H6A H16 2.3800 1_545 no
H6A O20 2.8600 4_554 no
H6B N21 2.8100 . no
H6B C19 2.9000 . no
H6B C3 3.0600 4_555 no
H6B C13 3.0100 4_555 no
H6B C14 2.9700 4_555 no
H6C C7 2.8300 . no
H6C C8 2.8800 . no
H8 C5 2.9400 . no
H8 C6 2.8100 . no
H8 H6A 2.4200 . no
H8 C3 2.9000 4_554 no
H9 C12 3.0400 2_645 no
H10 N2 2.7600 2_645 no
H10 H18 2.5900 2_645 no
H12 N2 2.7300 . no
H12 C9 3.0600 4_555 no
H14 O20 2.8000 . no
H14 O24 2.6800 . no
H14 C4 2.8400 . no
H14 C19 2.6200 . no
H15 C27 2.9100 2_555 no
H15 C28 2.9100 2_555 no
H16 H6A 2.3800 1_565 no
H18 N2 2.6800 . no
H18 H10 2.5900 2_655 no
H21 O24 2.793(19) . no
H21 C5 2.923(19) . no
H21 C6 3.04(2) . no
H21 O20 2.05(2) 4_554 no
H21 C19 2.88(2) 4_554 no
H22 C26 2.649(19) . no
H22 H26 2.1500 . no
H22 O24 1.98(2) 4_555 no
H22 C23 2.78(2) 4_555 no
H26 N22 2.6200 . no
H26 H22 2.1500 . no
H26 O24 2.6600 4_555 no
H26 C23 2.9500 4_555 no
H26 C25 3.0100 4_555 no
H26 C30 3.0200 4_555 no
H28 O20 2.8400 3_566 no
H29 N22 2.8200 2_555 no
H30 O24 2.5100 . no

loop_
_geom_hbond_atom_site_label_D
_geom_hbond_atom_site_label_H
_geom_hbond_atom_site_label_A
_geom_hbond_site_symmetry_A
_geom_hbond_distance_DH
_geom_hbond_distance_HA
_geom_hbond_distance_DA
_geom_hbond_angle_DHA
_geom_hbond_publ_flag
N21 H21 O20 4_554 0.88(2) 2.05(2) 2.925(3) 174.5(17) yes
N22 H22 O24 4_555 0.90(2) 1.98(2) 2.864(3) 167.7(17) yes

loop_
_geom_torsion_atom_site_label_1
_geom_torsion_atom_site_label_2
_geom_torsion_atom_site_label_3
_geom_torsion_atom_site_label_4
_geom_torsion
_geom_torsion_publ_flag
C5 N1 N2 C3 0.71(18) no
C7 N1 N2 C3 -177.81(14) no
N2 N1 C5 C4 -0.77(18) no
N2 N1 C5 C6 -179.13(14) no
C7 N1 C5 C4 177.58(15) no
C7 N1 C5 C6 -0.8(3) no
N2 N1 C7 C8 -132.39(16) no
N2 N1 C7 C12 46.7(2) no
C5 N1 C7 C8 49.4(2) no
C5 N1 C7 C12 -131.54(19) no
N1 N2 C3 C4 -0.36(18) no
N1 N2 C3 C13 -174.96(14) no
C19 N21 N22 C23 81.5(2) no
N22 N21 C19 O20 10.8(2) no
N22 N21 C19 C4 -170.27(14) no
N21 N22 C23 O24 7.9(2) no
N21 N22 C23 C25 -173.20(15) no
N2 C3 C4 C5 -0.09(19) no
N2 C3 C4 C19 176.06(15) no
C13 C3 C4 C5 173.87(16) no
C13 C3 C4 C19 -10.0(3) no
N2 C3 C13 C14 145.43(16) no
N2 C3 C13 C18 -30.3(3) no
C4 C3 C13 C14 -28.1(3) no
C4 C3 C13 C18 156.25(19) no
C3 C4 C5 N1 0.50(17) no
C3 C4 C5 C6 178.72(16) no
C19 C4 C5 N1 -175.63(15) no
C19 C4 C5 C6 2.6(3) no
C3 C4 C19 O20 -49.4(2) no
C3 C4 C19 N21 131.63(17) no
C5 C4 C19 O20 125.89(19) no
C5 C4 C19 N21 -53.0(2) no
N1 C7 C8 C9 -179.50(17) no
C12 C7 C8 C9 1.4(3) no
N1 C7 C12 C11 -179.31(18) no
C8 C7 C12 C11 -0.2(3) no
C7 C8 C9 C10 -1.4(3) no
C8 C9 C10 C11 0.1(3) no
C9 C10 C11 C12 1.1(4) no
C10 C11 C12 C7 -1.1(3) no
C3 C13 C14 C15 -175.98(17) no
C18 C13 C14 C15 -0.2(3) no
C3 C13 C18 C17 175.0(2) no
C14 C13 C18 C17 -0.8(3) no
C13 C14 C15 C16 1.0(3) no
C14 C15 C16 C17 -0.8(4) no
C15 C16 C17 C18 -0.1(5) no
C16 C17 C18 C13 0.9(4) no
O24 C23 C25 C26 164.22(17) no
O24 C23 C25 C30 -16.3(2) no
N22 C23 C25 C26 -14.7(2) no
N22 C23 C25 C30 164.83(16) no
C23 C25 C26 C27 178.06(16) no
C30 C25 C26 C27 -1.4(3) no
C23 C25 C30 C29 -178.60(17) no
C26 C25 C30 C29 0.9(3) no
C25 C26 C27 C28 0.8(3) no
C26 C27 C28 C29 0.4(3) no
C27 C28 C29 C30 -0.9(3) no
C28 C29 C30 C25 0.2(3) no
